data_4002432
loop_
_publ_author_name
'Wojdel, J.C.'
'Zwijnenburg, M.A.'
'Bromley, S.T.'

_publ_section_title
;
 Magic silica clusters as nanoscale building units for
 super-(tris)tetrahedral materials
;
_journal_name_full 'Chemistry of Materials (1,1989-)'
_journal_page_first 1464
_journal_page_last 1469
_journal_volume 18
_journal_year 2006
_chemical_formula_sum 'O2 Si'
_chemical_name_systematic 'Si O2'
_space_group_IT_number 171
_symmetry_space_group_name_Hall 'P 62'
_symmetry_space_group_name_H-M 'P 62'
_cell_angle_alpha 90
_cell_angle_beta 90
_cell_angle_gamma 120
_cell_formula_units_Z 24
_cell_length_a 17.39
_cell_length_b 17.39
_cell_length_c 13.036
_cell_volume 3414.084
_citation_journal_id_ASTM CMATEX
_cod_data_source_file Wojdel_CMATEX_2006_819.cif
_cod_data_source_block O2Si1
_cod_original_cell_volume 3414.083
_cod_original_formula_sum 'O2 Si1'
_cod_database_code 4002432

loop_
_symmetry_equiv_pos_as_xyz
x,y,z
x-y,x,z+1/3
-y,x-y,z+2/3
-x,-y,z
-x+y,-x,z+1/3
y,-x+y,z+2/3

loop_
_atom_site_label
_atom_site_type_symbol
_atom_site_fract_x
_atom_site_fract_y
_atom_site_fract_z
_atom_site_occupancy
_atom_site_U_iso_or_equiv
Si2 Si+4 0.62 0.62 0 1 0.0
O2 O-2 0.357 0.538 0.082 1 0.0
O4 O-2 0.254 0.432 0.243 1 0.0
O8 O-2 0.066 0.595 0.268 1 0.0
O5 O-2 0.178 0.432 0.091 1 0.0
O7 O-2 0.181 0.538 0.252 1 0.0
O6 O-2 0.066 0.362 0.26 1 0.0
Si4 Si+4 0.163 0.44 0.216 1 0.0
O3 O-2 0.704 0.638 0.074 1 0.0
O1 O-2 0.53 0.595 0.066 1 0.0
Si1 Si+4 0.437 0.563 0 1 0.0
Si3 Si+4 0.276 0.44 0.118 1 0.0
